data_4078230
loop_
_publ_author_name
'Filthaus, Matthias'
'Schwertmann, Larissa'
'Neuhaus, Patrik'
'Seidel, R\"udiger W.'
'Oppel, Iris M.'
'Bettinger, Holger F.'

_publ_section_title
;
 C--H Bond Amination by Photochemically Generated Transient Borylnitrenes
 at Room Temperature: A Combined Experimental and Theoretical
 Investigation of the Insertion Mechanism and Influence of Substituents
;
_journal_issue 10
_journal_name_full Organometallics
_journal_page_first 3894
_journal_paper_doi 10.1021/om300063y
_journal_volume 31
_journal_year 2012
_chemical_formula_sum 'C13 H26 B N O2'
_chemical_formula_weight 239.16
_chemical_name_systematic
; 
 ? 
;
_space_group_IT_number 2
_symmetry_cell_setting triclinic
_symmetry_space_group_name_Hall '-P 1'
_symmetry_space_group_name_H-M 'P -1'
_atom_sites_solution_hydrogens geom
_atom_sites_solution_primary direct
_atom_sites_solution_secondary difmap
_audit_creation_method SHELXL-97
_cell_angle_alpha 80.183(17)
_cell_angle_beta 87.508(11)
_cell_angle_gamma 76.776(10)
_cell_formula_units_Z 2
_cell_length_a 6.1606(7)
_cell_length_b 10.5917(13)
_cell_length_c 11.0973(16)
_cell_measurement_reflns_used 1528
_cell_measurement_temperature 110(2)
_cell_measurement_theta_max 27.5
_cell_measurement_theta_min 2.94
_cell_volume 694.58(16)
_computing_cell_refinement 'CrysAlis RED Oxford diffraction'
_computing_data_collection 'CrysAlis CCD Oxford diffraction'
_computing_data_reduction 'CrysAlis RED Oxford diffraction'
_computing_molecular_graphics SHELXL-97
_computing_publication_material SHELXL-97
_computing_structure_refinement 'SHELXL-97 (Sheldrick, 1997)'
_computing_structure_solution 'SHELXS-97 (Sheldrick, 1990)'
_diffrn_ambient_temperature 110(2)
_diffrn_detector_area_resol_mean 8.4171
_diffrn_measured_fraction_theta_full 0.966
_diffrn_measured_fraction_theta_max 0.966
_diffrn_measurement_device_type '405 frames in \w and 20 sec'
_diffrn_measurement_method '\w scans'
_diffrn_radiation_monochromator graphite
_diffrn_radiation_source 'Enhance (Mo) X-ray Source'
_diffrn_radiation_type MoK\a
_diffrn_radiation_wavelength 0.71073
_diffrn_reflns_av_R_equivalents 0.0359
_diffrn_reflns_av_sigmaI/netI 0.0832
_diffrn_reflns_limit_h_max 4
_diffrn_reflns_limit_h_min -7
_diffrn_reflns_limit_k_max 13
_diffrn_reflns_limit_k_min -13
_diffrn_reflns_limit_l_max 12
_diffrn_reflns_limit_l_min -13
_diffrn_reflns_number 4488
_diffrn_reflns_theta_full 26.00
_diffrn_reflns_theta_max 26.00
_diffrn_reflns_theta_min 3.40
_exptl_absorpt_coefficient_mu 0.074
_exptl_absorpt_correction_type none
_exptl_crystal_colour colourless
_exptl_crystal_density_diffrn 1.144
_exptl_crystal_density_method 'not measured'
_exptl_crystal_description prism
_exptl_crystal_F_000 264
_exptl_crystal_size_max 0.438
_exptl_crystal_size_mid 0.17
_exptl_crystal_size_min 0.13
_refine_diff_density_max 0.408
_refine_diff_density_min -0.408
_refine_diff_density_rms 0.073
_refine_ls_extinction_method none
_refine_ls_goodness_of_fit_ref 1.013
_refine_ls_hydrogen_treatment constr
_refine_ls_matrix_type full
_refine_ls_number_parameters 168
_refine_ls_number_reflns 2639
_refine_ls_number_restraints 0
_refine_ls_restrained_S_all 1.013
_refine_ls_R_factor_all 0.1098
_refine_ls_R_factor_gt 0.0730
_refine_ls_shift/su_max 0.003
_refine_ls_shift/su_mean 0.001
_refine_ls_structure_factor_coef Fsqd
_refine_ls_weighting_details 'calc w=1/[\s^2^(Fo^2^)+(0.1252P)^2^+0.0000P] where P=(Fo^2^+2Fc^2^)/3'
_refine_ls_weighting_scheme calc
_refine_ls_wR_factor_gt 0.1998
_refine_ls_wR_factor_ref 0.2107
_reflns_number_gt 1625
_reflns_number_total 2639
_reflns_threshold_expression >2sigma(I)
_cod_data_source_file om300063y_si_001.cif
_cod_data_source_block 13
_cod_original_cell_volume 694.58(15)
_cod_original_sg_symbol_H-M P-1
_cod_database_code 4078230

loop_
_symmetry_equiv_pos_as_xyz
'x, y, z'
'-x, -y, -z'

loop_
_atom_site_label
_atom_site_type_symbol
_atom_site_fract_x
_atom_site_fract_y
_atom_site_fract_z
_atom_site_U_iso_or_equiv
_atom_site_adp_type
_atom_site_occupancy
_atom_site_symmetry_multiplicity
_atom_site_calc_flag
_atom_site_refinement_flags
_atom_site_disorder_assembly
_atom_site_disorder_group
C1 C 0.4083(5) 0.2715(3) 0.7920(3) 0.0238(7) Uani 1 1 d . B .
H1 H 0.3184 0.3580 0.8091 0.029 Uiso 1 1 calc R . .
C2 C 0.2966(7) 0.2377(6) 0.6867(4) 0.0662(17) Uani 1 1 d . . .
H2A H 0.3426 0.1409 0.6937 0.079 Uiso 1 1 calc R A 1
H2B H 0.1350 0.2579 0.7053 0.079 Uiso 1 1 calc R A 1
C3 C 0.3163(10) 0.2899(7) 0.5552(6) 0.026(2) Uani 0.462(9) 1 d P B 1
H3A H 0.2003 0.2651 0.5110 0.031 Uiso 0.462(9) 1 calc PR B 1
H3B H 0.2807 0.3871 0.5455 0.031 Uiso 0.462(9) 1 calc PR B 1
C3' C 0.3909(9) 0.1624(6) 0.6101(5) 0.0253(18) Uani 0.538(9) 1 d P B 2
H3'1 H 0.2772 0.1278 0.5737 0.030 Uiso 0.538(9) 1 calc PR B 2
H3'2 H 0.5009 0.0868 0.6535 0.030 Uiso 0.538(9) 1 calc PR B 2
C4 C 0.5234(6) 0.2501(5) 0.4959(4) 0.0597(13) Uani 1 1 d . . .
H4A H 0.5023 0.2801 0.4069 0.072 Uiso 1 1 calc R B 1
H4B H 0.5648 0.1528 0.5097 0.072 Uiso 1 1 calc R B 1
C5 C 0.7162(6) 0.2993(6) 0.5354(3) 0.0652(16) Uani 1 1 d . B .
H5A H 0.7635 0.3573 0.4644 0.078 Uiso 1 1 calc R . .
H5B H 0.8425 0.2228 0.5566 0.078 Uiso 1 1 calc R . .
C6 C 0.6745(5) 0.3740(4) 0.6429(3) 0.0392(10) Uani 1 1 d . . .
H6A H 0.8021 0.4146 0.6500 0.047 Uiso 1 1 calc R B .
H6B H 0.5397 0.4459 0.6260 0.047 Uiso 1 1 calc R . .
C7 C 0.6430(5) 0.2883(3) 0.7641(3) 0.0275(8) Uani 1 1 d . B .
H7A H 0.7420 0.2002 0.7649 0.033 Uiso 1 1 calc R . .
H7B H 0.6920 0.3268 0.8307 0.033 Uiso 1 1 calc R . .
N1 N 0.4045(4) 0.1761(2) 0.9035(2) 0.0213(6) Uani 1 1 d . . .
H1A H 0.5057 0.1017 0.9106 0.026 Uiso 1 1 calc R B .
B1 B 0.2523(5) 0.1940(3) 0.9995(3) 0.0190(7) Uani 1 1 d . B .
O11 O 0.2532(3) 0.1037(2) 1.10498(18) 0.0219(5) Uani 1 1 d . . .
O12 O 0.0862(3) 0.30710(19) 0.99882(18) 0.0220(5) Uani 1 1 d . . .
C11 C 0.0466(5) 0.1502(3) 1.1703(3) 0.0229(7) Uani 1 1 d . B .
C12 C 0.0900(5) 0.1122(4) 1.3061(3) 0.0340(9) Uani 1 1 d . . .
H12A H 0.1254 0.0161 1.3282 0.051 Uiso 1 1 calc R B .
H12B H -0.0430 0.1493 1.3511 0.051 Uiso 1 1 calc R . .
H12C H 0.2160 0.1464 1.3271 0.051 Uiso 1 1 calc R . .
C13 C -0.1255(5) 0.0811(3) 1.1336(3) 0.0269(8) Uani 1 1 d . . .
H13A H -0.1576 0.1091 1.0462 0.040 Uiso 1 1 calc R B .
H13B H -0.2629 0.1041 1.1808 0.040 Uiso 1 1 calc R . .
H13C H -0.0669 -0.0142 1.1503 0.040 Uiso 1 1 calc R . .
C14 C -0.0078(5) 0.3007(3) 1.1221(3) 0.0219(7) Uani 1 1 d . B .
C15 C -0.2548(5) 0.3651(3) 1.1121(3) 0.0302(8) Uani 1 1 d . . .
H15A H -0.2739 0.4581 1.0762 0.045 Uiso 1 1 calc R B .
H15B H -0.3229 0.3578 1.1937 0.045 Uiso 1 1 calc R . .
H15C H -0.3269 0.3209 1.0600 0.045 Uiso 1 1 calc R . .
C16 C 0.1120(5) 0.3768(4) 1.1906(3) 0.0336(9) Uani 1 1 d . . .
H16A H 0.2714 0.3350 1.1952 0.050 Uiso 1 1 calc R B .
H16B H 0.0503 0.3772 1.2735 0.050 Uiso 1 1 calc R . .
H16C H 0.0918 0.4674 1.1474 0.050 Uiso 1 1 calc R . .

loop_
_atom_site_aniso_label
_atom_site_aniso_U_11
_atom_site_aniso_U_22
_atom_site_aniso_U_33
_atom_site_aniso_U_23
_atom_site_aniso_U_13
_atom_site_aniso_U_12
C1 0.0225(15) 0.0193(16) 0.0253(18) 0.0024(13) 0.0055(12) -0.0017(12)
C2 0.056(3) 0.125(5) 0.028(2) 0.026(3) -0.016(2) -0.066(3)
C3 0.021(3) 0.027(4) 0.030(4) 0.000(3) -0.008(3) -0.010(3)
C3' 0.022(3) 0.040(4) 0.016(3) -0.002(3) 0.002(2) -0.012(3)
C4 0.040(2) 0.105(4) 0.029(2) -0.032(2) -0.0068(17) 0.010(2)
C5 0.0193(17) 0.145(5) 0.019(2) -0.005(2) 0.0031(14) 0.001(2)
C6 0.0276(17) 0.060(2) 0.030(2) 0.0118(18) -0.0006(14) -0.0231(17)
C7 0.0293(16) 0.0359(19) 0.0200(18) -0.0029(15) -0.0002(13) -0.0142(14)
N1 0.0203(12) 0.0208(14) 0.0201(15) -0.0006(11) 0.0019(10) -0.0014(10)
B1 0.0176(15) 0.0216(18) 0.0195(19) -0.0049(15) -0.0038(13) -0.0059(13)
O11 0.0185(10) 0.0272(12) 0.0182(12) -0.0038(9) 0.0062(8) -0.0024(8)
O12 0.0210(10) 0.0237(11) 0.0201(12) -0.0055(9) 0.0047(8) -0.0022(8)
C11 0.0217(15) 0.0327(18) 0.0170(17) -0.0080(14) 0.0047(12) -0.0100(13)
C12 0.0331(18) 0.054(2) 0.0190(18) -0.0098(16) 0.0065(14) -0.0169(16)
C13 0.0264(16) 0.0258(17) 0.0312(19) -0.0097(14) 0.0053(13) -0.0090(13)
C14 0.0210(14) 0.0255(16) 0.0224(17) -0.0120(14) 0.0062(12) -0.0067(12)
C15 0.0231(16) 0.0291(18) 0.040(2) -0.0131(16) 0.0079(14) -0.0058(13)
C16 0.0285(17) 0.044(2) 0.036(2) -0.0200(17) 0.0098(14) -0.0169(15)

loop_
_atom_type_symbol
_atom_type_description
_atom_type_scat_dispersion_real
_atom_type_scat_dispersion_imag
_atom_type_scat_source
C C 0.0033 0.0016 'International Tables Vol C Tables 4.2.6.8 and 6.1.1.4'
H H 0.0000 0.0000 'International Tables Vol C Tables 4.2.6.8 and 6.1.1.4'
B B 0.0013 0.0007 'International Tables Vol C Tables 4.2.6.8 and 6.1.1.4'
N N 0.0061 0.0033 'International Tables Vol C Tables 4.2.6.8 and 6.1.1.4'
O O 0.0106 0.0060 'International Tables Vol C Tables 4.2.6.8 and 6.1.1.4'

loop_
_geom_angle_atom_site_label_1
_geom_angle_atom_site_label_2
_geom_angle_atom_site_label_3
_geom_angle
N1 C1 C7 110.2(2)
N1 C1 C2 111.6(3)
C7 C1 C2 113.9(3)
C3' C2 C3 58.6(4)
C3' C2 C1 126.5(5)
C3 C2 C1 126.8(4)
C4 C3 C2 118.1(5)
C2 C3' C4 109.9(5)
C3 C4 C5 116.2(4)
C3 C4 C3' 50.3(4)
C5 C4 C3' 116.3(4)
C4 C5 C6 116.8(3)
C7 C6 C5 113.6(3)
C1 C7 C6 115.6(3)
B1 N1 C1 124.9(2)
O11 B1 O12 113.0(3)
O11 B1 N1 124.2(3)
O12 B1 N1 122.8(3)
B1 O11 C11 106.3(2)
B1 O12 C14 106.6(2)
O11 C11 C12 108.5(2)
O11 C11 C13 107.0(2)
C12 C11 C13 109.9(3)
O11 C11 C14 102.5(2)
C12 C11 C14 114.9(3)
C13 C11 C14 113.3(2)
O12 C14 C16 106.9(2)
O12 C14 C15 108.1(3)
C16 C14 C15 110.4(3)
O12 C14 C11 102.2(2)
C16 C14 C11 113.5(3)
C15 C14 C11 114.9(2)

loop_
_geom_bond_atom_site_label_1
_geom_bond_atom_site_label_2
_geom_bond_distance
C1 N1 1.461(4)
C1 C7 1.509(4)
C1 C2 1.514(5)
C2 C3' 1.293(8)
C2 C3 1.480(8)
C3 C4 1.419(7)
C3' C4 1.729(7)
C4 C5 1.510(6)
C5 C6 1.522(6)
C6 C7 1.521(4)
N1 B1 1.397(4)
B1 O11 1.379(4)
B1 O12 1.386(4)
O11 C11 1.464(3)
O12 C14 1.459(4)
C11 C12 1.512(4)
C11 C13 1.523(4)
C11 C14 1.555(4)
C14 C16 1.518(4)
C14 C15 1.519(4)

loop_
_geom_torsion_atom_site_label_1
_geom_torsion_atom_site_label_2
_geom_torsion_atom_site_label_3
_geom_torsion_atom_site_label_4
_geom_torsion
N1 C1 C2 C3' -88.5(5)
C7 C1 C2 C3' 37.1(6)
N1 C1 C2 C3 -163.7(5)
C7 C1 C2 C3 -38.1(7)
C3' C2 C3 C4 -44.6(6)
C1 C2 C3 C4 69.8(8)
C3 C2 C3' C4 32.7(4)
C1 C2 C3' C4 -82.3(6)
C2 C3 C4 C5 -67.8(7)
C2 C3 C4 C3' 35.6(5)
C2 C3' C4 C3 -38.7(5)
C2 C3' C4 C5 64.6(6)
C3 C4 C5 C6 6.1(7)
C3' C4 C5 C6 -50.4(6)
C4 C5 C6 C7 68.8(5)
N1 C1 C7 C6 173.7(3)
C2 C1 C7 C6 47.3(4)
C5 C6 C7 C1 -86.3(4)
C7 C1 N1 B1 133.0(3)
C2 C1 N1 B1 -99.4(4)
C1 N1 B1 O11 -178.9(3)
C1 N1 B1 O12 -0.3(5)
O12 B1 O11 C11 10.8(3)
N1 B1 O11 C11 -170.4(3)
O11 B1 O12 C14 9.9(3)
N1 B1 O12 C14 -168.9(3)
B1 O11 C11 C12 -147.2(3)
B1 O11 C11 C13 94.2(3)
B1 O11 C11 C14 -25.2(3)
B1 O12 C14 C16 94.9(3)
B1 O12 C14 C15 -146.2(2)
B1 O12 C14 C11 -24.7(3)
O11 C11 C14 O12 30.3(3)
C12 C11 C14 O12 147.8(2)
C13 C11 C14 O12 -84.7(3)
O11 C11 C14 C16 -84.5(3)
C12 C11 C14 C16 33.0(3)
C13 C11 C14 C16 160.5(3)
O11 C11 C14 C15 147.1(3)
C12 C11 C14 C15 -95.4(3)
C13 C11 C14 C15 32.1(4)
